data_1536783
loop_
_publ_author_name
'Radaelli, P.G.'
'Wagner, J.L.'
'Jorgensen, J.D.'
'Hunter, B.A.'
'Schultz, A.J.'
'Chou, F.C.'
'Johnston, D.C.'

_publ_section_title
;
 Structure of the superconducting La2 Cu O4+delta phases (delta=0.08,
 0.12) prepared by electrochemical oxidation
;
_journal_name_full 'Physical Review, Serie 3. B - Condensed Matter (18,1978-)'
_journal_page_first 499
_journal_page_last 510
_journal_volume 48
_journal_year 1993
_chemical_formula_sum 'Cu La2 O4.12'
_chemical_name_systematic 'La2 Cu O4.12'
_space_group_IT_number 69
_symmetry_space_group_name_Hall '-F 2 2'
_symmetry_space_group_name_H-M 'F m m m'
_cell_angle_alpha 90
_cell_angle_beta 90
_cell_angle_gamma 90
_cell_formula_units_Z 4
_cell_length_a 5.33794
_cell_length_b 5.4106
_cell_length_c 13.2155
_cell_volume 381.683
_citation_journal_id_ASTM PRBMDO
_cod_data_source_file Radaelli_PRBMDO_1993_1891.cif
_cod_data_source_block Cu1La2O4.12
_cod_original_cell_volume 381.6829
_cod_original_formula_sum 'Cu1 La2 O4.12'
_cod_database_code 1536783

loop_
_symmetry_equiv_pos_as_xyz
x,y,z
-x,-y,z
x,-y,-z
-x,y,-z
-x,-y,-z
x,y,-z
-x,y,z
x,-y,z
x,y+1/2,z+1/2
-x,-y+1/2,z+1/2
x,-y+1/2,-z+1/2
-x,y+1/2,-z+1/2
-x,-y+1/2,-z+1/2
x,y+1/2,-z+1/2
-x,y+1/2,z+1/2
x,-y+1/2,z+1/2
x+1/2,y,z+1/2
-x+1/2,-y,z+1/2
x+1/2,-y,-z+1/2
-x+1/2,y,-z+1/2
-x+1/2,-y,-z+1/2
x+1/2,y,-z+1/2
-x+1/2,y,z+1/2
x+1/2,-y,z+1/2
x+1/2,y+1/2,z
-x+1/2,-y+1/2,z
x+1/2,-y+1/2,-z
-x+1/2,y+1/2,-z
-x+1/2,-y+1/2,-z
x+1/2,y+1/2,-z
-x+1/2,y+1/2,z
x+1/2,-y+1/2,z

loop_
_atom_site_label
_atom_site_type_symbol
_atom_site_fract_x
_atom_site_fract_y
_atom_site_fract_z
_atom_site_occupancy
_atom_site_U_iso_or_equiv
O4 O-2 0.046 0.124 0.187 0.045 0.0
O3 O-2 0.25 0.25 0.25 0.015 0.0
O1 O-2 0.25 0.25 0 1 0.0
Cu1 Cu+2 0 0 0 1 0.0
O2 O-2 0 0.029 0.182 0.42 0.0
La1 La+3 0 0 0.3601 1 0.0
